data_4504493
loop_
_publ_author_name
'Zou, Ru-Qiang'
'Liu, Chun-Sen'
'Huang, Zheng'
'Hu, Tong-Liang'
'Bu, Xian-He'

_publ_section_title
;
 Syntheses, Structure, and Properties of the Metal Complexes with
 3-(2-Pyridyl)pyrazole-Based Ligands:&#x2009; Tuning the Complex
 Structures by Ligand Modifications
;
_journal_issue 1
_journal_name_full 'Crystal Growth &amp; Design'
_journal_page_first 99
_journal_paper_doi 10.1021/cg050210t
_journal_volume 6
_journal_year 2006
_chemical_formula_moiety 'C54 H42 Cd N12 O2, 2(Cl O4), 2.5(H2 O)'
_chemical_formula_structural 'Cd 2+, 3(C18 H14 N4), 2(Cl O4 -), 2.5(H2 O)'
_chemical_formula_sum 'C54 H47 Cd Cl2 N12 O10.5'
_chemical_formula_weight 1215.34
_chemical_name_systematic
; 
 ? 
;
_space_group_IT_number 2
_symmetry_cell_setting triclinic
_symmetry_space_group_name_Hall '-P 1'
_symmetry_space_group_name_H-M 'P -1'
_atom_sites_solution_hydrogens geom
_atom_sites_solution_primary direct
_atom_sites_solution_secondary difmap
_audit_creation_method SHELXL-97
_cell_angle_alpha 83.104(7)
_cell_angle_beta 75.796(7)
_cell_angle_gamma 79.584(7)
_cell_formula_units_Z 2
_cell_length_a 12.485(5)
_cell_length_b 15.142(6)
_cell_length_c 15.190(6)
_cell_measurement_reflns_used 1054
_cell_measurement_temperature 293(2)
_cell_measurement_theta_max 22.79
_cell_measurement_theta_min 3.21
_cell_volume 2729.3(19)
_computing_cell_refinement SMART
_computing_data_collection 'SMART, BRUKER 1998'
_computing_data_reduction 'SAINT, BRUKER 1998'
_computing_molecular_graphics 'SHELXTL SHELDRICK, 1997B'
_computing_publication_material SHELXTL
_computing_structure_refinement 'SHELXL-97 (Sheldrick, 1997A)'
_computing_structure_solution 'SHELXS-97 (Sheldrick, 1997A)'
_diffrn_ambient_temperature 293(2)
_diffrn_measured_fraction_theta_full 0.982
_diffrn_measured_fraction_theta_max 0.982
_diffrn_measurement_device_type 'BRUKER CCD AREA-DETECTOR'
_diffrn_measurement_method '\F AND \W SCANS'
_diffrn_radiation_monochromator graphite
_diffrn_radiation_source 'fine-focus sealed tube'
_diffrn_radiation_type MoK\a
_diffrn_radiation_wavelength 0.71073
_diffrn_reflns_av_R_equivalents 0.0341
_diffrn_reflns_av_sigmaI/netI 0.0953
_diffrn_reflns_limit_h_max 12
_diffrn_reflns_limit_h_min -15
_diffrn_reflns_limit_k_max 18
_diffrn_reflns_limit_k_min -16
_diffrn_reflns_limit_l_max 14
_diffrn_reflns_limit_l_min -18
_diffrn_reflns_number 15859
_diffrn_reflns_theta_full 26.46
_diffrn_reflns_theta_max 26.46
_diffrn_reflns_theta_min 2.03
_diffrn_standards_number 0
_exptl_absorpt_coefficient_mu 0.569
_exptl_absorpt_correction_T_max 1.000000
_exptl_absorpt_correction_T_min 0.784585
_exptl_absorpt_correction_type multi-scan
_exptl_absorpt_process_details '(SADABS; bruker, 1996)'
_exptl_crystal_colour COLORLESS
_exptl_crystal_density_diffrn 1.479
_exptl_crystal_density_meas ?
_exptl_crystal_density_method 'not measured'
_exptl_crystal_description BLOCK
_exptl_crystal_F_000 1242
_exptl_crystal_size_max 0.30
_exptl_crystal_size_mid 0.20
_exptl_crystal_size_min 0.20
_refine_diff_density_max 0.729
_refine_diff_density_min -0.479
_refine_diff_density_rms 0.075
_refine_ls_extinction_method none
_refine_ls_goodness_of_fit_ref 1.013
_refine_ls_hydrogen_treatment mixed
_refine_ls_matrix_type full
_refine_ls_number_parameters 721
_refine_ls_number_reflns 11083
_refine_ls_number_restraints 0
_refine_ls_restrained_S_all 1.013
_refine_ls_R_factor_all 0.1310
_refine_ls_R_factor_gt 0.0674
_refine_ls_shift/su_max 0.001
_refine_ls_shift/su_mean 0.000
_refine_ls_structure_factor_coef Fsqd
_refine_ls_weighting_details 'calc w=1/[\s^2^(Fo^2^)+(0.0744P)^2^+0.0000P] where P=(Fo^2^+2Fc^2^)/3'
_refine_ls_weighting_scheme calc
_refine_ls_wR_factor_gt 0.1376
_refine_ls_wR_factor_ref 0.1646
_reflns_number_gt 6355
_reflns_number_total 11083
_reflns_threshold_expression I>2s\(I)
_cod_data_source_file cg050210tsi20051104_022830.cif
_cod_data_source_block 4
_cod_depositor_comments
;
The following automatic conversions were performed:

'_symmetry_cell_setting' value 'TRICLINIC' changed to 'triclinic'
according to /home/saulius/struct/CIF-dictionaries/cif_core.dic
dictionary named 'cif_core.dic' version 2.4.1 from
2010-06-29.

'_exptl_absorpt_correction_type' value 'MULTI-SCAN'
changed to 'multi-scan' according to
/home/saulius/struct/CIF-dictionaries/cif_core.dic dictionary named
'cif_core.dic' version 2.4.1 from 2010-06-29.

Automatic conversion script
Id: cif_fix_values 1715 2011-07-08 13:25:40Z adriana 

The following automatic conversions were performed:

'_exptl_crystal_density_meas' value 'NONE' was changed to '?' - the
value is perceived as not measured.

Automatic conversion script
Id: cif_fix_values 3008 2015-01-20 13:52:24Z robertas 
;
_cod_original_cell_volume 2729.4(18)
_cod_original_sg_symbol_H-M P-1
_cod_original_formula_sum 'C54 H47 Cd Cl2 N12 O10.50'
_cod_database_code 4504493

loop_
_symmetry_equiv_pos_as_xyz
'x, y, z'
'-x, -y, -z'

loop_
_atom_site_label
_atom_site_type_symbol
_atom_site_fract_x
_atom_site_fract_y
_atom_site_fract_z
_atom_site_U_iso_or_equiv
_atom_site_adp_type
_atom_site_occupancy
_atom_site_symmetry_multiplicity
_atom_site_calc_flag
_atom_site_refinement_flags
Cd1 Cd 0.63734(3) 0.63670(3) 0.71542(3) 0.04975(15) Uani 1 1 d .
C1 C 0.8372(5) 0.5764(4) 0.8348(4) 0.0727(17) Uani 1 1 d .
H1A H 0.8276 0.6383 0.8389 0.087 Uiso 1 1 calc R
C2 C 0.9161(6) 0.5230(5) 0.8737(5) 0.085(2) Uani 1 1 d .
H2A H 0.9578 0.5476 0.9047 0.101 Uiso 1 1 calc R
C3 C 0.9326(6) 0.4308(5) 0.8660(5) 0.0800(19) Uani 1 1 d .
H3A H 0.9874 0.3925 0.8899 0.096 Uiso 1 1 calc R
C4 C 0.8667(5) 0.3976(4) 0.8226(4) 0.0656(16) Uani 1 1 d .
H4A H 0.8758 0.3360 0.8171 0.079 Uiso 1 1 calc R
C5 C 0.7855(4) 0.4562(4) 0.7865(3) 0.0527(13) Uani 1 1 d .
C6 C 0.7093(4) 0.4234(3) 0.7435(3) 0.0499(13) Uani 1 1 d .
C7 C 0.6949(5) 0.3356(4) 0.7362(4) 0.0620(16) Uani 1 1 d .
H7A H 0.7360 0.2827 0.7559 0.074 Uiso 1 1 calc R
C8 C 0.6085(5) 0.3431(4) 0.6943(4) 0.0625(15) Uani 1 1 d .
H8A H 0.5784 0.2960 0.6808 0.075 Uiso 1 1 calc R
C9 C 0.4819(5) 0.4741(4) 0.6357(4) 0.0580(14) Uani 1 1 d .
H9A H 0.4613 0.4301 0.6041 0.070 Uiso 1 1 calc R
H9B H 0.5059 0.5223 0.5911 0.070 Uiso 1 1 calc R
C10 C 0.3810(5) 0.5120(3) 0.7051(3) 0.0485(12) Uani 1 1 d .
C11 C 0.3684(5) 0.4934(4) 0.7975(4) 0.0612(15) Uani 1 1 d .
H11A H 0.4248 0.4550 0.8195 0.073 Uiso 1 1 calc R
C12 C 0.2736(6) 0.5305(4) 0.8590(4) 0.0687(17) Uani 1 1 d .
H12A H 0.2665 0.5160 0.9212 0.082 Uiso 1 1 calc R
C13 C 0.1919(5) 0.5872(4) 0.8286(4) 0.0683(17) Uani 1 1 d .
H13A H 0.1306 0.6138 0.8706 0.082 Uiso 1 1 calc R
C14 C 0.1968(5) 0.6073(4) 0.7354(4) 0.0608(15) Uani 1 1 d .
C15 C 0.1134(5) 0.6640(4) 0.6994(5) 0.0781(19) Uani 1 1 d .
H15A H 0.0488 0.6904 0.7382 0.094 Uiso 1 1 calc R
C16 C 0.1271(6) 0.6804(5) 0.6080(5) 0.0813(19) Uani 1 1 d .
H16A H 0.0725 0.7184 0.5835 0.098 Uiso 1 1 calc R
C17 C 0.2247(6) 0.6391(4) 0.5510(4) 0.0730(17) Uani 1 1 d .
H17A H 0.2317 0.6499 0.4885 0.088 Uiso 1 1 calc R
C18 C 0.2931(5) 0.5685(3) 0.6728(4) 0.0516(13) Uani 1 1 d .
C19 C 0.5169(6) 0.6271(4) 0.9343(4) 0.0671(16) Uani 1 1 d .
H19A H 0.5832 0.5892 0.9387 0.080 Uiso 1 1 calc R
C20 C 0.4385(6) 0.6456(5) 1.0127(4) 0.0754(19) Uani 1 1 d .
H20A H 0.4505 0.6198 1.0688 0.091 Uiso 1 1 calc R
C21 C 0.3434(6) 0.7019(5) 1.0069(4) 0.0723(18) Uani 1 1 d .
H21A H 0.2898 0.7174 1.0594 0.087 Uiso 1 1 calc R
C22 C 0.3262(5) 0.7368(4) 0.9219(4) 0.0604(15) Uani 1 1 d .
H22A H 0.2602 0.7748 0.9167 0.072 Uiso 1 1 calc R
C23 C 0.4076(4) 0.7147(3) 0.8457(3) 0.0476(12) Uani 1 1 d .
C24 C 0.3930(5) 0.7475(3) 0.7539(3) 0.0491(13) Uani 1 1 d .
C25 C 0.3041(5) 0.8039(4) 0.7272(4) 0.0635(15) Uani 1 1 d .
H25A H 0.2398 0.8323 0.7649 0.076 Uiso 1 1 calc R
C26 C 0.3301(5) 0.8092(4) 0.6355(4) 0.0665(16) Uani 1 1 d .
H26A H 0.2859 0.8421 0.5980 0.080 Uiso 1 1 calc R
C27 C 0.4929(5) 0.7474(4) 0.5154(3) 0.0567(14) Uani 1 1 d .
H27A H 0.4414 0.7540 0.4756 0.068 Uiso 1 1 calc R
H27B H 0.5339 0.6866 0.5130 0.068 Uiso 1 1 calc R
C28 C 0.5736(5) 0.8126(3) 0.4806(3) 0.0531(13) Uani 1 1 d .
C29 C 0.5818(5) 0.8801(4) 0.5286(4) 0.0623(15) Uani 1 1 d .
H29A H 0.5332 0.8884 0.5852 0.075 Uiso 1 1 calc R
C30 C 0.6612(6) 0.9376(4) 0.4956(5) 0.0766(18) Uani 1 1 d .
H30A H 0.6656 0.9830 0.5301 0.092 Uiso 1 1 calc R
C31 C 0.7323(6) 0.9266(4) 0.4119(5) 0.080(2) Uani 1 1 d .
H31A H 0.7852 0.9648 0.3899 0.096 Uiso 1 1 calc R
C32 C 0.7266(6) 0.8586(4) 0.3588(4) 0.0682(17) Uani 1 1 d .
C33 C 0.7959(6) 0.8425(5) 0.2715(5) 0.093(2) Uani 1 1 d .
H33A H 0.8512 0.8779 0.2464 0.111 Uiso 1 1 calc R
C34 C 0.7832(7) 0.7768(6) 0.2244(5) 0.101(2) Uani 1 1 d .
H34A H 0.8288 0.7665 0.1670 0.121 Uiso 1 1 calc R
C35 C 0.6996(7) 0.7247(5) 0.2640(4) 0.092(2) Uani 1 1 d .
H35A H 0.6904 0.6801 0.2306 0.111 Uiso 1 1 calc R
C36 C 0.6455(5) 0.8014(4) 0.3930(4) 0.0607(15) Uani 1 1 d .
C37 C 0.7743(6) 0.5868(4) 0.5080(4) 0.0732(18) Uani 1 1 d .
H37A H 0.7295 0.5420 0.5199 0.088 Uiso 1 1 calc R
C38 C 0.8508(6) 0.5899(5) 0.4265(4) 0.086(2) Uani 1 1 d .
H38A H 0.8585 0.5482 0.3842 0.103 Uiso 1 1 calc R
C39 C 0.9162(6) 0.6568(5) 0.4094(4) 0.087(2) Uani 1 1 d .
H39A H 0.9697 0.6606 0.3549 0.104 Uiso 1 1 calc R
C40 C 0.9027(5) 0.7179(4) 0.4722(4) 0.0688(17) Uani 1 1 d .
H40A H 0.9452 0.7643 0.4603 0.083 Uiso 1 1 calc R
C41 C 0.8247(5) 0.7096(3) 0.5538(3) 0.0520(13) Uani 1 1 d .
C42 C 0.8096(4) 0.7697(3) 0.6258(3) 0.0489(13) Uani 1 1 d .
C43 C 0.8630(5) 0.8422(4) 0.6275(4) 0.0673(16) Uani 1 1 d .
H43A H 0.9155 0.8662 0.5805 0.081 Uiso 1 1 calc R
C44 C 0.8222(6) 0.8706(4) 0.7125(4) 0.0715(17) Uani 1 1 d .
H44A H 0.8430 0.9178 0.7351 0.086 Uiso 1 1 calc R
C45 C 0.6810(5) 0.8263(4) 0.8506(4) 0.0592(15) Uani 1 1 d .
H45A H 0.7220 0.8519 0.8852 0.071 Uiso 1 1 calc R
H45B H 0.6712 0.7663 0.8784 0.071 Uiso 1 1 calc R
C46 C 0.5690(5) 0.8825(3) 0.8569(4) 0.0593(15) Uani 1 1 d .
C47 C 0.5328(6) 0.9274(4) 0.7844(5) 0.080(2) Uani 1 1 d .
H47A H 0.5794 0.9229 0.7266 0.096 Uiso 1 1 calc R
C48 C 0.4270(8) 0.9806(5) 0.7944(6) 0.104(3) Uani 1 1 d .
H48A H 0.4037 1.0110 0.7438 0.125 Uiso 1 1 calc R
C49 C 0.3576(7) 0.9875(5) 0.8804(7) 0.099(2) Uani 1 1 d .
H49A H 0.2874 1.0227 0.8868 0.119 Uiso 1 1 calc R
C50 C 0.3895(6) 0.9440(4) 0.9565(6) 0.0788(19) Uani 1 1 d .
C51 C 0.3214(7) 0.9500(5) 1.0456(7) 0.100(3) Uani 1 1 d .
H51A H 0.2500 0.9836 1.0552 0.120 Uiso 1 1 calc R
C52 C 0.3612(8) 0.9065(6) 1.1163(6) 0.103(3) Uani 1 1 d .
H52A H 0.3184 0.9106 1.1756 0.124 Uiso 1 1 calc R
C53 C 0.4671(8) 0.8554(5) 1.0994(5) 0.095(2) Uani 1 1 d .
H53A H 0.4926 0.8257 1.1494 0.114 Uiso 1 1 calc R
C54 C 0.4961(5) 0.8908(4) 0.9464(4) 0.0623(16) Uani 1 1 d .
N1 N 0.7727(4) 0.5453(3) 0.7909(3) 0.0544(11) Uani 1 1 d .
N2 N 0.6340(4) 0.4823(3) 0.7070(3) 0.0495(10) Uani 1 1 d .
N3 N 0.5751(4) 0.4315(3) 0.6761(3) 0.0529(11) Uani 1 1 d .
N4 N 0.3067(4) 0.5864(3) 0.5795(3) 0.0606(12) Uani 1 1 d .
N5 N 0.5033(4) 0.6608(3) 0.8512(3) 0.0497(11) Uani 1 1 d .
N6 N 0.4708(4) 0.7204(3) 0.6807(3) 0.0472(10) Uani 1 1 d .
N7 N 0.4291(4) 0.7599(3) 0.6079(3) 0.0532(11) Uani 1 1 d .
N8 N 0.6329(5) 0.7341(3) 0.3453(3) 0.0734(14) Uani 1 1 d .
N9 N 0.7602(4) 0.6445(3) 0.5714(3) 0.0548(11) Uani 1 1 d .
N10 N 0.7379(4) 0.7555(3) 0.7066(3) 0.0493(10) Uani 1 1 d .
N11 N 0.7469(4) 0.8191(3) 0.7581(3) 0.0558(11) Uani 1 1 d .
N12 N 0.5344(5) 0.8456(3) 1.0183(4) 0.0726(14) Uani 1 1 d .
O1 O 0.8409(11) 0.0713(6) 0.6683(6) 0.251(6) Uani 1 1 d .
O1W O 0.9034(7) 0.1794(5) 0.8103(8) 0.227(5) Uani 1 1 d .
O2 O 0.8587(8) 0.0796(6) 0.5150(6) 0.214(4) Uani 1 1 d .
O2W O 0.6954(5) 0.6850(4) 0.0423(3) 0.1187(19) Uani 1 1 d .
O3 O 0.7056(7) 0.1442(7) 0.6100(7) 0.218(4) Uani 1 1 d .
O4 O 0.8638(6) 0.2004(4) 0.5926(5) 0.158(3) Uani 1 1 d .
O5 O 0.9292(7) 0.7197(6) 0.9507(10) 0.277(7) Uani 1 1 d .
O6 O 0.8795(6) 0.8617(4) 0.9847(5) 0.160(3) Uani 1 1 d .
O7 O 1.0388(9) 0.7788(8) 1.0022(8) 0.260(5) Uani 1 1 d .
O8 O 1.0241(12) 0.8209(7) 0.8717(7) 0.297(7) Uani 1 1 d .
Cl1 Cl 0.82083(18) 0.12174(12) 0.59507(13) 0.0883(5) Uani 1 1 d .
Cl2 Cl 0.96506(17) 0.79756(14) 0.95046(13) 0.0894(5) Uani 1 1 d .
O3W O 0.9837(18) 0.9738(14) 0.145(3) 0.50(3) Uani 0.50 1 d P

loop_
_atom_site_aniso_label
_atom_site_aniso_U_11
_atom_site_aniso_U_22
_atom_site_aniso_U_33
_atom_site_aniso_U_23
_atom_site_aniso_U_13
_atom_site_aniso_U_12
Cd1 0.0500(3) 0.0495(2) 0.0470(2) -0.00254(16) -0.00802(17) -0.00569(17)
C1 0.069(5) 0.064(4) 0.091(5) 0.003(3) -0.033(4) -0.011(3)
C2 0.076(5) 0.096(6) 0.093(5) 0.004(4) -0.039(4) -0.023(4)
C3 0.059(4) 0.084(5) 0.095(5) 0.018(4) -0.030(4) -0.006(4)
C4 0.052(4) 0.062(4) 0.077(4) 0.005(3) -0.014(3) -0.004(3)
C5 0.045(3) 0.055(3) 0.051(3) 0.004(3) -0.004(2) -0.005(3)
C6 0.044(3) 0.054(3) 0.044(3) -0.007(2) -0.001(2) 0.000(3)
C7 0.081(5) 0.045(3) 0.056(3) -0.005(3) -0.019(3) 0.005(3)
C8 0.078(5) 0.048(3) 0.061(4) -0.011(3) -0.015(3) -0.005(3)
C9 0.052(4) 0.068(4) 0.055(3) -0.012(3) -0.015(3) -0.006(3)
C10 0.054(4) 0.045(3) 0.047(3) -0.003(2) -0.012(3) -0.012(2)
C11 0.062(4) 0.061(4) 0.060(4) 0.000(3) -0.016(3) -0.009(3)
C12 0.075(5) 0.076(4) 0.051(3) -0.009(3) -0.001(3) -0.016(4)
C13 0.055(4) 0.078(4) 0.067(4) -0.012(3) 0.002(3) -0.016(3)
C14 0.052(4) 0.068(4) 0.064(4) -0.012(3) -0.008(3) -0.016(3)
C15 0.052(4) 0.081(5) 0.096(5) -0.013(4) -0.012(4) 0.000(3)
C16 0.061(5) 0.089(5) 0.093(5) -0.008(4) -0.026(4) 0.003(4)
C17 0.074(5) 0.080(4) 0.071(4) -0.002(3) -0.032(4) -0.011(4)
C18 0.050(4) 0.054(3) 0.055(3) -0.004(3) -0.014(3) -0.014(3)
C19 0.075(5) 0.075(4) 0.052(4) 0.004(3) -0.018(3) -0.015(3)
C20 0.089(5) 0.100(5) 0.035(3) 0.003(3) -0.008(3) -0.022(4)
C21 0.078(5) 0.090(5) 0.047(4) -0.011(3) 0.006(3) -0.033(4)
C22 0.050(4) 0.069(4) 0.062(4) -0.015(3) -0.001(3) -0.017(3)
C23 0.045(3) 0.051(3) 0.049(3) -0.006(2) -0.009(2) -0.013(3)
C24 0.051(3) 0.046(3) 0.049(3) -0.008(2) -0.007(3) -0.010(2)
C25 0.053(4) 0.068(4) 0.065(4) -0.012(3) -0.010(3) 0.004(3)
C26 0.058(4) 0.070(4) 0.071(4) 0.001(3) -0.023(3) -0.001(3)
C27 0.070(4) 0.063(3) 0.041(3) 0.000(3) -0.020(3) -0.015(3)
C28 0.064(4) 0.054(3) 0.045(3) 0.005(3) -0.023(3) -0.010(3)
C29 0.072(4) 0.060(4) 0.055(3) 0.001(3) -0.017(3) -0.014(3)
C30 0.090(5) 0.060(4) 0.087(5) -0.001(3) -0.034(4) -0.011(4)
C31 0.087(5) 0.071(4) 0.090(5) 0.020(4) -0.031(4) -0.034(4)
C32 0.072(5) 0.068(4) 0.063(4) 0.014(3) -0.020(3) -0.015(3)
C33 0.084(6) 0.103(6) 0.077(5) 0.026(4) -0.002(4) -0.022(4)
C34 0.112(7) 0.112(6) 0.063(4) 0.003(4) 0.008(4) -0.024(5)
C35 0.114(7) 0.108(6) 0.053(4) -0.011(4) -0.005(4) -0.028(5)
C36 0.074(4) 0.062(4) 0.051(3) 0.011(3) -0.025(3) -0.016(3)
C37 0.074(5) 0.083(4) 0.059(4) -0.016(3) 0.000(3) -0.019(3)
C38 0.092(6) 0.106(5) 0.058(4) -0.028(4) 0.007(4) -0.031(4)
C39 0.076(5) 0.121(6) 0.052(4) -0.009(4) 0.008(3) -0.015(4)
C40 0.065(4) 0.089(4) 0.051(3) 0.001(3) -0.006(3) -0.022(3)
C41 0.053(4) 0.056(3) 0.046(3) 0.003(3) -0.012(3) -0.009(3)
C42 0.052(3) 0.048(3) 0.048(3) 0.006(2) -0.019(3) -0.005(2)
C43 0.078(5) 0.062(4) 0.060(4) 0.005(3) -0.007(3) -0.023(3)
C44 0.083(5) 0.053(4) 0.083(5) -0.006(3) -0.018(4) -0.025(3)
C45 0.072(4) 0.056(3) 0.053(3) -0.010(3) -0.018(3) -0.010(3)
C46 0.067(4) 0.046(3) 0.072(4) -0.011(3) -0.027(3) -0.009(3)
C47 0.097(6) 0.072(4) 0.075(4) -0.022(4) -0.034(4) 0.008(4)
C48 0.122(8) 0.084(5) 0.119(7) -0.026(5) -0.071(6) 0.025(5)
C49 0.079(6) 0.088(5) 0.134(8) -0.045(5) -0.031(5) 0.011(4)
C50 0.079(5) 0.059(4) 0.100(6) -0.024(4) -0.013(4) -0.014(4)
C51 0.082(6) 0.078(5) 0.132(7) -0.044(5) 0.012(6) -0.017(4)
C52 0.109(8) 0.088(6) 0.105(7) -0.029(5) 0.014(6) -0.034(5)
C53 0.128(8) 0.083(5) 0.073(5) -0.010(4) -0.002(5) -0.038(5)
C54 0.067(4) 0.048(3) 0.076(4) -0.019(3) -0.013(3) -0.016(3)
N1 0.053(3) 0.051(3) 0.061(3) 0.000(2) -0.019(2) -0.007(2)
N2 0.046(3) 0.049(2) 0.053(3) -0.006(2) -0.012(2) -0.006(2)
N3 0.053(3) 0.057(3) 0.049(3) -0.009(2) -0.010(2) -0.007(2)
N4 0.067(3) 0.061(3) 0.056(3) -0.004(2) -0.023(2) -0.005(2)
N5 0.055(3) 0.053(3) 0.041(2) -0.003(2) -0.008(2) -0.012(2)
N6 0.053(3) 0.048(2) 0.042(2) -0.0040(19) -0.013(2) -0.008(2)
N7 0.053(3) 0.060(3) 0.047(3) -0.005(2) -0.012(2) -0.008(2)
N8 0.091(4) 0.081(4) 0.048(3) -0.007(3) -0.010(3) -0.021(3)
N9 0.057(3) 0.059(3) 0.048(3) -0.008(2) -0.009(2) -0.009(2)
N10 0.053(3) 0.050(3) 0.047(2) -0.004(2) -0.014(2) -0.010(2)
N11 0.065(3) 0.048(3) 0.056(3) -0.004(2) -0.015(2) -0.013(2)
N12 0.093(4) 0.063(3) 0.059(3) -0.007(3) -0.006(3) -0.021(3)
O1 0.421(17) 0.158(7) 0.199(9) 0.086(7) -0.153(10) -0.067(9)
O1W 0.153(8) 0.129(6) 0.412(15) -0.045(7) -0.099(9) 0.003(5)
O2 0.208(9) 0.219(8) 0.194(8) -0.120(7) 0.032(7) -0.018(7)
O2W 0.156(6) 0.107(4) 0.095(4) 0.012(3) -0.044(4) -0.016(4)
O3 0.090(6) 0.268(10) 0.303(11) -0.127(9) -0.015(6) -0.014(6)
O4 0.165(7) 0.103(4) 0.199(7) -0.009(4) -0.003(5) -0.062(4)
O5 0.130(7) 0.144(7) 0.56(2) -0.170(10) -0.013(9) -0.032(5)
O6 0.130(6) 0.128(5) 0.198(7) -0.059(5) -0.017(5) 0.046(4)
O7 0.159(9) 0.343(14) 0.303(13) -0.046(10) -0.132(9) 0.012(9)
O8 0.357(16) 0.263(11) 0.152(8) 0.021(8) 0.107(9) 0.009(11)
Cl1 0.1015(16) 0.0619(10) 0.0906(13) 0.0041(10) -0.0053(11) -0.0146(10)
Cl2 0.0747(13) 0.0983(14) 0.0850(13) -0.0154(10) -0.0109(10) 0.0081(11)
O3W 0.158(19) 0.196(19) 1.05(9) 0.33(4) -0.08(3) -0.083(15)

loop_
_atom_type_symbol
_atom_type_description
_atom_type_scat_dispersion_real
_atom_type_scat_dispersion_imag
_atom_type_scat_source
C C 0.0033 0.0016 'International Tables Vol C Tables 4.2.6.8 and 6.1.1.4'
H H 0.0000 0.0000 'International Tables Vol C Tables 4.2.6.8 and 6.1.1.4'
N N 0.0061 0.0033 'International Tables Vol C Tables 4.2.6.8 and 6.1.1.4'
O O 0.0106 0.0060 'International Tables Vol C Tables 4.2.6.8 and 6.1.1.4'
Cl Cl 0.1484 0.1585 'International Tables Vol C Tables 4.2.6.8 and 6.1.1.4'
Cd Cd -0.8075 1.2024 'International Tables Vol C Tables 4.2.6.8 and 6.1.1.4'

loop_
_geom_angle_atom_site_label_1
_geom_angle_atom_site_label_2
_geom_angle_atom_site_label_3
_geom_angle
N5 Cd1 N10 101.10(14)
N5 Cd1 N9 168.03(14)
N10 Cd1 N9 71.36(15)
N5 Cd1 N2 99.32(14)
N10 Cd1 N2 150.15(15)
N9 Cd1 N2 91.28(14)
N5 Cd1 N6 71.17(15)
N10 Cd1 N6 99.06(14)
N9 Cd1 N6 100.35(15)
N2 Cd1 N6 108.04(14)
N5 Cd1 N1 93.55(15)
N10 Cd1 N1 87.16(15)
N9 Cd1 N1 95.30(16)
N2 Cd1 N1 70.01(15)
N6 Cd1 N1 164.29(14)
N1 C1 C2 124.0(6)
N1 C1 H1A 118.0
C2 C1 H1A 118.0
C1 C2 C3 118.3(7)
C1 C2 H2A 120.9
C3 C2 H2A 120.9
C4 C3 C2 118.6(6)
C4 C3 H3A 120.7
C2 C3 H3A 120.7
C3 C4 C5 119.8(6)
C3 C4 H4A 120.1
C5 C4 H4A 120.1
N1 C5 C4 121.5(5)
N1 C5 C6 116.8(5)
C4 C5 C6 121.8(5)
N2 C6 C7 109.6(5)
N2 C6 C5 120.1(5)
C7 C6 C5 130.2(5)
C8 C7 C6 106.1(5)
C8 C7 H7A 126.9
C6 C7 H7A 126.9
N3 C8 C7 107.1(5)
N3 C8 H8A 126.4
C7 C8 H8A 126.4
N3 C9 C10 112.8(4)
N3 C9 H9A 109.0
C10 C9 H9A 109.0
N3 C9 H9B 109.0
C10 C9 H9B 109.0
H9A C9 H9B 107.8
C11 C10 C18 118.4(5)
C11 C10 C9 123.9(5)
C18 C10 C9 117.8(5)
C10 C11 C12 121.6(6)
C10 C11 H11A 119.2
C12 C11 H11A 119.2
C13 C12 C11 120.1(6)
C13 C12 H12A 119.9
C11 C12 H12A 119.9
C12 C13 C14 121.7(6)
C12 C13 H13A 119.1
C14 C13 H13A 119.1
C13 C14 C15 124.5(6)
C13 C14 C18 118.0(6)
C15 C14 C18 117.4(6)
C16 C15 C14 120.0(6)
C16 C15 H15A 120.0
C14 C15 H15A 120.0
C15 C16 C17 118.9(6)
C15 C16 H16A 120.6
C17 C16 H16A 120.6
N4 C17 C16 124.7(6)
N4 C17 H17A 117.7
C16 C17 H17A 117.7
N4 C18 C10 117.8(5)
N4 C18 C14 122.1(5)
C10 C18 C14 120.0(5)
N5 C19 C20 123.4(6)
N5 C19 H19A 118.3
C20 C19 H19A 118.3
C21 C20 C19 118.6(6)
C21 C20 H20A 120.7
C19 C20 H20A 120.7
C20 C21 C22 119.4(6)
C20 C21 H21A 120.3
C22 C21 H21A 120.3
C23 C22 C21 119.2(6)
C23 C22 H22A 120.4
C21 C22 H22A 120.4
N5 C23 C22 121.7(5)
N5 C23 C24 116.6(4)
C22 C23 C24 121.7(5)
N6 C24 C25 110.0(5)
N6 C24 C23 120.3(5)
C25 C24 C23 129.6(5)
C26 C25 C24 105.8(5)
C26 C25 H25A 127.1
C24 C25 H25A 127.1
N7 C26 C25 108.5(5)
N7 C26 H26A 125.8
C25 C26 H26A 125.8
N7 C27 C28 113.3(4)
N7 C27 H27A 108.9
C28 C27 H27A 108.9
N7 C27 H27B 108.9
C28 C27 H27B 108.9
H27A C27 H27B 107.7
C29 C28 C36 119.1(5)
C29 C28 C27 123.5(5)
C36 C28 C27 117.4(5)
C28 C29 C30 122.0(6)
C28 C29 H29A 119.0
C30 C29 H29A 119.0
C31 C30 C29 119.4(6)
C31 C30 H30A 120.3
C29 C30 H30A 120.3
C30 C31 C32 121.0(6)
C30 C31 H31A 119.5
C32 C31 H31A 119.5
C31 C32 C36 118.7(6)
C31 C32 C33 125.0(7)
C36 C32 C33 116.3(6)
C34 C33 C32 121.1(7)
C34 C33 H33A 119.4
C32 C33 H33A 119.4
C33 C34 C35 118.1(7)
C33 C34 H34A 121.0
C35 C34 H34A 121.0
N8 C35 C34 124.7(7)
N8 C35 H35A 117.6
C34 C35 H35A 117.6
N8 C36 C32 122.7(6)
N8 C36 C28 117.6(5)
C32 C36 C28 119.7(5)
N9 C37 C38 123.8(6)
N9 C37 H37A 118.1
C38 C37 H37A 118.1
C37 C38 C39 117.6(6)
C37 C38 H38A 121.2
C39 C38 H38A 121.2
C40 C39 C38 120.2(6)
C40 C39 H39A 119.9
C38 C39 H39A 119.9
C39 C40 C41 118.9(6)
C39 C40 H40A 120.6
C41 C40 H40A 120.6
N9 C41 C40 121.5(5)
N9 C41 C42 116.7(5)
C40 C41 C42 121.9(5)
N10 C42 C43 110.3(5)
N10 C42 C41 119.9(5)
C43 C42 C41 129.8(5)
C44 C43 C42 105.2(5)
C44 C43 H43A 127.4
C42 C43 H43A 127.4
N11 C44 C43 108.2(5)
N11 C44 H44A 125.9
C43 C44 H44A 125.9
N11 C45 C46 113.7(5)
N11 C45 H45A 108.8
C46 C45 H45A 108.8
N11 C45 H45B 108.8
C46 C45 H45B 108.8
H45A C45 H45B 107.7
C47 C46 C54 118.5(6)
C47 C46 C45 124.0(6)
C54 C46 C45 117.5(5)
C46 C47 C48 121.6(7)
C46 C47 H47A 119.2
C48 C47 H47A 119.2
C49 C48 C47 119.3(7)
C49 C48 H48A 120.4
C47 C48 H48A 120.4
C50 C49 C48 121.9(7)
C50 C49 H49A 119.1
C48 C49 H49A 119.1
C49 C50 C54 118.8(7)
C49 C50 C51 123.5(8)
C54 C50 C51 117.7(8)
C52 C51 C50 119.2(8)
C52 C51 H51A 120.4
C50 C51 H51A 120.4
C51 C52 C53 118.9(8)
C51 C52 H52A 120.6
C53 C52 H52A 120.6
N12 C53 C52 125.3(8)
N12 C53 H53A 117.3
C52 C53 H53A 117.3
N12 C54 C50 122.6(6)
N12 C54 C46 117.5(6)
C50 C54 C46 119.9(6)
C5 N1 C1 117.8(5)
C5 N1 Cd1 116.7(4)
C1 N1 Cd1 125.5(4)
N3 N2 C6 105.6(4)
N3 N2 Cd1 138.3(3)
C6 N2 Cd1 116.1(3)
C8 N3 N2 111.6(5)
C8 N3 C9 128.1(5)
N2 N3 C9 120.2(4)
C17 N4 C18 116.8(5)
C23 N5 C19 117.8(5)
C23 N5 Cd1 117.3(3)
C19 N5 Cd1 124.9(4)
C24 N6 N7 105.1(4)
C24 N6 Cd1 113.8(3)
N7 N6 Cd1 140.7(3)
C26 N7 N6 110.6(4)
C26 N7 C27 128.4(5)
N6 N7 C27 120.9(4)
C35 N8 C36 117.1(6)
C37 N9 C41 118.1(5)
C37 N9 Cd1 124.9(4)
C41 N9 Cd1 116.9(3)
N11 N10 C42 105.2(4)
N11 N10 Cd1 139.8(3)
C42 N10 Cd1 115.1(3)
C44 N11 N10 111.1(5)
C44 N11 C45 127.3(5)
N10 N11 C45 121.6(4)
C53 N12 C54 116.4(7)
O1 Cl1 O2 114.6(7)
O1 Cl1 O4 106.9(6)
O2 Cl1 O4 113.3(5)
O1 Cl1 O3 106.1(7)
O2 Cl1 O3 108.0(6)
O4 Cl1 O3 107.5(5)
O8 Cl2 O7 103.4(9)
O8 Cl2 O5 111.7(8)
O7 Cl2 O5 104.6(8)
O8 Cl2 O6 114.3(6)
O7 Cl2 O6 111.2(6)
O5 Cl2 O6 111.0(5)

loop_
_geom_bond_atom_site_label_1
_geom_bond_atom_site_label_2
_geom_bond_distance
Cd1 N5 2.335(4)
Cd1 N10 2.347(4)
Cd1 N9 2.347(4)
Cd1 N2 2.366(4)
Cd1 N6 2.373(4)
Cd1 N1 2.411(4)
C1 N1 1.338(7)
C1 C2 1.363(9)
C1 H1A 0.9300
C2 C3 1.389(9)
C2 H2A 0.9300
C3 C4 1.363(9)
C3 H3A 0.9300
C4 C5 1.396(8)
C4 H4A 0.9300
C5 N1 1.336(6)
C5 C6 1.461(7)
C6 N2 1.349(6)
C6 C7 1.394(7)
C7 C8 1.362(8)
C7 H7A 0.9300
C8 N3 1.344(6)
C8 H8A 0.9300
C9 N3 1.460(7)
C9 C10 1.503(7)
C9 H9A 0.9700
C9 H9B 0.9700
C10 C11 1.374(7)
C10 C18 1.415(7)
C11 C12 1.390(8)
C11 H11A 0.9300
C12 C13 1.345(8)
C12 H12A 0.9300
C13 C14 1.400(8)
C13 H13A 0.9300
C14 C15 1.401(9)
C14 C18 1.419(8)
C15 C16 1.354(9)
C15 H15A 0.9300
C16 C17 1.401(9)
C16 H16A 0.9300
C17 N4 1.308(7)
C17 H17A 0.9300
C18 N4 1.385(6)
C19 N5 1.343(7)
C19 C20 1.365(8)
C19 H19A 0.9300
C20 C21 1.346(9)
C20 H20A 0.9300
C21 C22 1.387(8)
C21 H21A 0.9300
C22 C23 1.371(7)
C22 H22A 0.9300
C23 N5 1.334(6)
C23 C24 1.465(7)
C24 N6 1.337(6)
C24 C25 1.386(7)
C25 C26 1.346(8)
C25 H25A 0.9300
C26 N7 1.323(7)
C26 H26A 0.9300
C27 N7 1.451(6)
C27 C28 1.497(7)
C27 H27A 0.9700
C27 H27B 0.9700
C28 C29 1.357(7)
C28 C36 1.420(8)
C29 C30 1.398(8)
C29 H29A 0.9300
C30 C31 1.370(9)
C30 H30A 0.9300
C31 C32 1.404(9)
C31 H31A 0.9300
C32 C36 1.412(8)
C32 C33 1.415(9)
C33 C34 1.346(10)
C33 H33A 0.9300
C34 C35 1.397(10)
C34 H34A 0.9300
C35 N8 1.317(8)
C35 H35A 0.9300
C36 N8 1.372(7)
C37 N9 1.336(7)
C37 C38 1.367(8)
C37 H37A 0.9300
C38 C39 1.375(9)
C38 H38A 0.9300
C39 C40 1.368(8)
C39 H39A 0.9300
C40 C41 1.385(7)
C40 H40A 0.9300
C41 N9 1.344(6)
C41 C42 1.461(7)
C42 N10 1.349(6)
C42 C43 1.389(7)
C43 C44 1.358(8)
C43 H43A 0.9300
C44 N11 1.336(7)
C44 H44A 0.9300
C45 N11 1.449(7)
C45 C46 1.488(8)
C45 H45A 0.9700
C45 H45B 0.9700
C46 C47 1.353(8)
C46 C54 1.444(8)
C47 C48 1.401(10)
C47 H47A 0.9300
C48 C49 1.383(11)
C48 H48A 0.9300
C49 C50 1.370(10)
C49 H49A 0.9300
C50 C54 1.409(9)
C50 C51 1.414(10)
C51 C52 1.345(11)
C51 H51A 0.9300
C52 C53 1.387(11)
C52 H52A 0.9300
C53 N12 1.318(8)
C53 H53A 0.9300
C54 N12 1.360(8)
N2 N3 1.345(6)
N6 N7 1.364(6)
N10 N11 1.348(5)
O1 Cl1 1.322(7)
O2 Cl1 1.381(7)
O3 Cl1 1.385(8)
O4 Cl1 1.384(6)
O5 Cl2 1.333(7)
O6 Cl2 1.353(6)
O7 Cl2 1.324(9)
O8 Cl2 1.288(8)

loop_
_geom_torsion_atom_site_label_1
_geom_torsion_atom_site_label_2
_geom_torsion_atom_site_label_3
_geom_torsion_atom_site_label_4
_geom_torsion
N1 C1 C2 C3 1.5(11)
C1 C2 C3 C4 -2.2(10)
C2 C3 C4 C5 0.6(10)
C3 C4 C5 N1 2.1(9)
C3 C4 C5 C6 -176.9(5)
N1 C5 C6 N2 2.8(7)
C4 C5 C6 N2 -178.1(5)
N1 C5 C6 C7 -173.4(5)
C4 C5 C6 C7 5.7(9)
N2 C6 C7 C8 -0.1(6)
C5 C6 C7 C8 176.5(5)
C6 C7 C8 N3 1.2(6)
N3 C9 C10 C11 -12.4(8)
N3 C9 C10 C18 169.0(5)
C18 C10 C11 C12 -1.7(8)
C9 C10 C11 C12 179.7(5)
C10 C11 C12 C13 -1.0(9)
C11 C12 C13 C14 3.1(10)
C12 C13 C14 C15 178.4(6)
C12 C13 C14 C18 -2.3(9)
C13 C14 C15 C16 178.8(6)
C18 C14 C15 C16 -0.4(9)
C14 C15 C16 C17 0.6(10)
C15 C16 C17 N4 -1.6(11)
C11 C10 C18 N4 -179.7(5)
C9 C10 C18 N4 -1.0(7)
C11 C10 C18 C14 2.4(8)
C9 C10 C18 C14 -178.9(5)
C13 C14 C18 N4 -178.3(5)
C15 C14 C18 N4 1.0(8)
C13 C14 C18 C10 -0.4(8)
C15 C14 C18 C10 178.9(5)
N5 C19 C20 C21 -1.5(10)
C19 C20 C21 C22 2.3(10)
C20 C21 C22 C23 -1.4(9)
C21 C22 C23 N5 -0.4(8)
C21 C22 C23 C24 178.4(5)
N5 C23 C24 N6 3.0(7)
C22 C23 C24 N6 -175.9(5)
N5 C23 C24 C25 -179.6(5)
C22 C23 C24 C25 1.5(9)
N6 C24 C25 C26 0.7(6)
C23 C24 C25 C26 -176.9(5)
C24 C25 C26 N7 -0.6(7)
N7 C27 C28 C29 -3.7(8)
N7 C27 C28 C36 175.5(5)
C36 C28 C29 C30 -1.8(9)
C27 C28 C29 C30 177.4(6)
C28 C29 C30 C31 0.7(9)
C29 C30 C31 C32 0.1(10)
C30 C31 C32 C36 0.2(10)
C30 C31 C32 C33 179.6(7)
C31 C32 C33 C34 -178.6(7)
C36 C32 C33 C34 0.7(10)
C32 C33 C34 C35 -0.1(12)
C33 C34 C35 N8 -1.1(13)
C31 C32 C36 N8 179.0(6)
C33 C32 C36 N8 -0.3(9)
C31 C32 C36 C28 -1.4(9)
C33 C32 C36 C28 179.3(5)
C29 C28 C36 N8 -178.2(5)
C27 C28 C36 N8 2.5(8)
C29 C28 C36 C32 2.1(8)
C27 C28 C36 C32 -177.2(5)
N9 C37 C38 C39 -0.4(11)
C37 C38 C39 C40 -0.7(11)
C38 C39 C40 C41 1.7(10)
C39 C40 C41 N9 -1.8(9)
C39 C40 C41 C42 177.0(6)
N9 C41 C42 N10 3.3(7)
C40 C41 C42 N10 -175.6(5)
N9 C41 C42 C43 -179.8(6)
C40 C41 C42 C43 1.3(9)
N10 C42 C43 C44 0.8(7)
C41 C42 C43 C44 -176.4(5)
C42 C43 C44 N11 -1.3(7)
N11 C45 C46 C47 -3.5(8)
N11 C45 C46 C54 177.9(4)
C54 C46 C47 C48 -0.5(10)
C45 C46 C47 C48 -179.0(6)
C46 C47 C48 C49 0.0(11)
C47 C48 C49 C50 0.3(12)
C48 C49 C50 C54 -0.1(11)
C48 C49 C50 C51 179.5(7)
C49 C50 C51 C52 -178.4(8)
C54 C50 C51 C52 1.1(10)
C50 C51 C52 C53 -1.4(12)
C51 C52 C53 N12 0.3(12)
C49 C50 C54 N12 179.8(6)
C51 C50 C54 N12 0.3(9)
C49 C50 C54 C46 -0.4(9)
C51 C50 C54 C46 -179.9(5)
C47 C46 C54 N12 -179.6(5)
C45 C46 C54 N12 -1.0(7)
C47 C46 C54 C50 0.7(8)
C45 C46 C54 C50 179.3(5)
C4 C5 N1 C1 -2.9(8)
C6 C5 N1 C1 176.2(5)
C4 C5 N1 Cd1 175.7(4)
C6 C5 N1 Cd1 -5.2(6)
C2 C1 N1 C5 1.1(9)
C2 C1 N1 Cd1 -177.4(5)
N5 Cd1 N1 C5 102.9(4)
N10 Cd1 N1 C5 -156.2(4)
N9 Cd1 N1 C5 -85.2(4)
N2 Cd1 N1 C5 4.2(3)
N6 Cd1 N1 C5 89.9(6)
N5 Cd1 N1 C1 -78.6(5)
N10 Cd1 N1 C1 22.3(5)
N9 Cd1 N1 C1 93.3(5)
N2 Cd1 N1 C1 -177.3(5)
N6 Cd1 N1 C1 -91.6(7)
C7 C6 N2 N3 -1.1(5)
C5 C6 N2 N3 -178.0(4)
C7 C6 N2 Cd1 178.1(3)
C5 C6 N2 Cd1 1.1(6)
N5 Cd1 N2 N3 85.7(5)
N10 Cd1 N2 N3 -141.7(4)
N9 Cd1 N2 N3 -88.8(5)
N6 Cd1 N2 N3 12.6(5)
N1 Cd1 N2 N3 176.1(5)
N5 Cd1 N2 C6 -93.1(4)
N10 Cd1 N2 C6 39.6(5)
N9 Cd1 N2 C6 92.5(4)
N6 Cd1 N2 C6 -166.2(3)
N1 Cd1 N2 C6 -2.7(3)
C7 C8 N3 N2 -1.9(6)
C7 C8 N3 C9 -176.8(5)
C6 N2 N3 C8 1.9(5)
Cd1 N2 N3 C8 -177.0(4)
C6 N2 N3 C9 177.2(4)
Cd1 N2 N3 C9 -1.7(7)
C10 C9 N3 C8 101.8(6)
C10 C9 N3 N2 -72.7(6)
C16 C17 N4 C18 2.1(9)
C10 C18 N4 C17 -179.7(5)
C14 C18 N4 C17 -1.8(8)
C22 C23 N5 C19 1.3(7)
C24 C23 N5 C19 -177.6(4)
C22 C23 N5 Cd1 -176.5(4)
C24 C23 N5 Cd1 4.7(6)
C20 C19 N5 C23 -0.3(8)
C20 C19 N5 Cd1 177.2(5)
N10 Cd1 N5 C23 89.3(4)
N9 Cd1 N5 C23 39.5(9)
N2 Cd1 N5 C23 -112.6(4)
N6 Cd1 N5 C23 -6.6(3)
N1 Cd1 N5 C23 177.1(4)
N10 Cd1 N5 C19 -88.3(4)
N9 Cd1 N5 C19 -138.1(7)
N2 Cd1 N5 C19 69.9(4)
N6 Cd1 N5 C19 175.9(4)
N1 Cd1 N5 C19 -0.5(4)
C25 C24 N6 N7 -0.5(6)
C23 C24 N6 N7 177.4(4)
C25 C24 N6 Cd1 173.4(4)
C23 C24 N6 Cd1 -8.7(6)
N5 Cd1 N6 C24 7.8(3)
N10 Cd1 N6 C24 -90.9(3)
N9 Cd1 N6 C24 -163.5(3)
N2 Cd1 N6 C24 101.7(3)
N1 Cd1 N6 C24 21.5(7)
N5 Cd1 N6 N7 178.5(5)
N10 Cd1 N6 N7 79.7(5)
N9 Cd1 N6 N7 7.2(5)
N2 Cd1 N6 N7 -87.6(5)
N1 Cd1 N6 N7 -167.8(5)
C25 C26 N7 N6 0.3(7)
C25 C26 N7 C27 -177.9(5)
C24 N6 N7 C26 0.1(6)
Cd1 N6 N7 C26 -171.0(4)
C24 N6 N7 C27 178.4(4)
Cd1 N6 N7 C27 7.3(7)
C28 C27 N7 C26 92.5(7)
C28 C27 N7 N6 -85.6(6)
C34 C35 N8 C36 1.5(11)
C32 C36 N8 C35 -0.7(9)
C28 C36 N8 C35 179.7(6)
C38 C37 N9 C41 0.3(9)
C38 C37 N9 Cd1 -176.3(5)
C40 C41 N9 C37 0.8(8)
C42 C41 N9 C37 -178.1(5)
C40 C41 N9 Cd1 177.7(4)
C42 C41 N9 Cd1 -1.2(6)
N5 Cd1 N9 C37 -131.5(7)
N10 Cd1 N9 C37 176.2(5)
N2 Cd1 N9 C37 21.0(5)
N6 Cd1 N9 C37 -87.6(5)
N1 Cd1 N9 C37 91.1(5)
N5 Cd1 N9 C41 51.9(9)
N10 Cd1 N9 C41 -0.4(4)
N2 Cd1 N9 C41 -155.6(4)
N6 Cd1 N9 C41 95.8(4)
N1 Cd1 N9 C41 -85.6(4)
C43 C42 N10 N11 0.0(6)
C41 C42 N10 N11 177.5(4)
C43 C42 N10 Cd1 179.0(4)
C41 C42 N10 Cd1 -3.6(6)
N5 Cd1 N10 N11 10.1(5)
N9 Cd1 N10 N11 -179.5(5)
N2 Cd1 N10 N11 -122.2(5)
N6 Cd1 N10 N11 82.5(5)
N1 Cd1 N10 N11 -83.0(5)
N5 Cd1 N10 C42 -168.3(3)
N9 Cd1 N10 C42 2.1(3)
N2 Cd1 N10 C42 59.4(5)
N6 Cd1 N10 C42 -95.9(4)
N1 Cd1 N10 C42 98.6(4)
C43 C44 N11 N10 1.4(7)
C43 C44 N11 C45 -178.9(5)
C42 N10 N11 C44 -0.9(6)
Cd1 N10 N11 C44 -179.4(4)
C42 N10 N11 C45 179.4(5)
Cd1 N10 N11 C45 0.9(8)
C46 C45 N11 C44 93.5(7)
C46 C45 N11 N10 -86.8(6)
C52 C53 N12 C54 1.0(10)
C50 C54 N12 C53 -1.3(8)
C46 C54 N12 C53 178.9(5)
